data_4020350
loop_
_publ_author_name
'Mark S. Kerr'
'Javier Read de Alaniz'
'Tomislav Rovis'

_journal_name_full 'Journal of Organic Chemistry'
_journal_page_first 5725
_journal_page_last 5728
_journal_paper_doi 10.1021/jo050645n
_journal_volume 70
_journal_year 2005
_chemical_formula_sum 'C12 H13.33 Cl0.67 N2 O0.67'
_chemical_formula_weight 219.88
_space_group_IT_number 19
_symmetry_cell_setting orthorhombic
_symmetry_space_group_name_Hall 'P 2ac 2ab'
_symmetry_space_group_name_H-M 'P 21 21 21'
_cell_angle_alpha 90.00
_cell_angle_beta 90.00
_cell_angle_gamma 90.00
_cell_formula_units_Z 6
_cell_length_a 5.5724(8)
_cell_length_b 12.1744(18)
_cell_length_c 24.426(4)
_cell_measurement_temperature 173(2)
_cell_volume 1657.0(4)
_diffrn_ambient_temperature 173(2)
_exptl_crystal_density_diffrn 1.322
_cod_database_code 4020350

loop_
_symmetry_equiv_pos_as_xyz
'x, y, z'
'-x+1/2, -y, z+1/2'
'-x, y+1/2, -z+1/2'
'x+1/2, -y+1/2, -z'

loop_
_atom_site_label
_atom_site_type_symbol
_atom_site_fract_x
_atom_site_fract_y
_atom_site_fract_z
_atom_site_U_iso_or_equiv
_atom_site_adp_type
_atom_site_occupancy
_atom_site_symmetry_multiplicity
_atom_site_calc_flag
_atom_site_refinement_flags
_atom_site_disorder_assembly
_atom_site_disorder_group
C1 C 0.7277(5) 0.5131(2) 0.98115(10) 0.0366(7) Uani 1 1 d . . .
H1 H 0.8640 0.4715 0.9704 0.044 Uiso 1 1 calc R . .
C2 C 0.5648(4) 0.54707(18) 0.94307(9) 0.0227(5) Uani 1 1 d . . .
C3 C 0.3647(5) 0.6066(2) 0.95798(11) 0.0391(7) Uani 1 1 d . . .
H3 H 0.2512 0.6291 0.9312 0.047 Uiso 1 1 calc R . .
C4 C 0.3317(5) 0.6331(3) 1.01267(11) 0.0430(7) Uani 1 1 d . . .
H4 H 0.1947 0.6741 1.0235 0.052 Uiso 1 1 calc R . .
C5 C 0.4958(6) 0.6004(2) 1.05123(10) 0.0381(6) Uani 1 1 d . . .
H5 H 0.4736 0.6197 1.0886 0.046 Uiso 1 1 calc R . .
C6 C 0.6925(5) 0.5397(3) 1.03568(11) 0.0431(7) Uani 1 1 d . . .
H6 H 0.8048 0.5159 1.0625 0.052 Uiso 1 1 calc R . .
C7 C 0.5151(5) 0.68453(17) 0.66543(9) 0.0248(5) Uani 1 1 d . . .
C8 C 0.3406(5) 0.6411(2) 0.63109(10) 0.0313(6) Uani 1 1 d . . .
H8 H 0.2210 0.5937 0.6456 0.038 Uiso 1 1 calc R . .
C9 C 0.3399(5) 0.6663(2) 0.57571(10) 0.0354(6) Uani 1 1 d . . .
H9 H 0.2202 0.6359 0.5525 0.042 Uiso 1 1 calc R . .
C10 C 0.5111(5) 0.7351(2) 0.55412(9) 0.0344(6) Uani 1 1 d . . .
H10 H 0.5080 0.7531 0.5163 0.041 Uiso 1 1 calc R . .
C11 C 0.6868(5) 0.7776(2) 0.58744(11) 0.0354(6) Uani 1 1 d . . .
H11 H 0.8064 0.8246 0.5727 0.043 Uiso 1 1 calc R . .
C12 C 0.6887(5) 0.7515(2) 0.64269(10) 0.0313(6) Uani 1 1 d . . .
H12 H 0.8119 0.7803 0.6654 0.038 Uiso 1 1 calc R . .
C13 C 0.4805(5) 0.55993(17) 0.84366(8) 0.0244(5) Uani 1 1 d . . .
H13 H 0.3385 0.6031 0.8447 0.029 Uiso 1 1 calc R . .
C14 C 0.7903(4) 0.46803(18) 0.81639(9) 0.0233(5) Uani 1 1 d . . .
C15 C 0.9358(4) 0.4328(2) 0.76857(9) 0.0275(6) Uani 1 1 d . . .
H15A H 0.9054 0.3549 0.7591 0.033 Uiso 1 1 calc R . .
H15B H 1.1095 0.4434 0.7753 0.033 Uiso 1 1 calc R . .
C16 C 0.8423(4) 0.5112(2) 0.72336(9) 0.0280(6) Uani 1 1 d . . .
H16A H 0.8444 0.4739 0.6873 0.034 Uiso 1 1 calc R . .
H16B H 0.9446 0.5775 0.7212 0.034 Uiso 1 1 calc R . .
C17 C 0.5834(4) 0.5431(2) 0.73904(9) 0.0254(6) Uani 1 1 d . . .
C18 C 0.5112(5) 0.6607(2) 0.72625(9) 0.0298(5) Uani 1 1 d . . .
H18A H 0.3477 0.6743 0.7406 0.036 Uiso 1 1 calc R . .
H18B H 0.6223 0.7116 0.7451 0.036 Uiso 1 1 calc R . .
N1 N 0.6041(3) 0.52336(15) 0.88615(7) 0.0225(5) Uani 1 1 d . . .
N2 N 0.8045(4) 0.46426(16) 0.86963(8) 0.0253(4) Uani 1 1 d . . .
N3 N 0.5932(3) 0.52477(16) 0.79954(7) 0.0226(5) Uani 1 1 d . . .
Cl1 Cl 0.00748(11) 0.71989(4) 0.82742(2) 0.0287(2) Uani 1 1 d . . .
O1 O 0.5182(5) 0.85155(17) 0.84927(10) 0.0604(6) Uani 1 1 d . . .
H20 H 0.677(11) 0.785(5) 0.843(2) 0.129(18) Uiso 1 1 d . . .
H19 H 0.327(12) 0.800(6) 0.834(3) 0.16(2) Uiso 1 1 d . . .
H17 H 0.472(5) 0.492(2) 0.7245(9) 0.023(6) Uiso 1 1 d . . .

loop_
_atom_site_aniso_label
_atom_site_aniso_U_11
_atom_site_aniso_U_22
_atom_site_aniso_U_33
_atom_site_aniso_U_23
_atom_site_aniso_U_13
_atom_site_aniso_U_12
C1 0.0385(15) 0.0472(16) 0.0242(13) -0.0037(11) -0.0045(11) 0.0109(13)
C2 0.0276(13) 0.0215(11) 0.0191(11) -0.0004(9) 0.0011(9) -0.0045(10)
C3 0.0400(16) 0.0518(17) 0.0256(14) 0.0019(12) -0.0024(12) 0.0138(14)
C4 0.0412(16) 0.0555(18) 0.0322(14) -0.0044(13) 0.0093(13) 0.0153(15)
C5 0.0500(16) 0.0419(14) 0.0223(12) -0.0067(10) 0.0054(14) -0.0045(16)
C6 0.0470(16) 0.0588(19) 0.0234(13) -0.0026(13) -0.0073(12) 0.0096(15)
C7 0.0261(12) 0.0272(11) 0.0212(11) 0.0013(8) 0.0016(11) 0.0082(11)
C8 0.0275(13) 0.0405(15) 0.0260(13) 0.0066(11) 0.0000(11) -0.0069(12)
C9 0.0327(15) 0.0486(16) 0.0248(13) 0.0050(12) -0.0057(11) -0.0037(13)
C10 0.0430(15) 0.0382(13) 0.0219(11) 0.0052(10) 0.0015(13) 0.0013(15)
C11 0.0377(14) 0.0344(14) 0.0343(14) 0.0050(12) 0.0092(12) -0.0040(13)
C12 0.0307(14) 0.0328(14) 0.0304(14) -0.0052(10) -0.0054(11) 0.0024(11)
C13 0.0223(12) 0.0298(11) 0.0211(11) 0.0023(9) -0.0002(11) 0.0044(12)
C14 0.0262(12) 0.0205(11) 0.0233(12) 0.0013(9) -0.0017(10) -0.0007(10)
C15 0.0252(14) 0.0299(12) 0.0273(12) -0.0024(10) 0.0032(10) 0.0033(10)
C16 0.0281(13) 0.0353(14) 0.0208(11) -0.0030(10) 0.0036(10) 0.0010(11)
C17 0.0271(13) 0.0360(14) 0.0132(11) -0.0014(10) -0.0001(9) -0.0005(11)
C18 0.0316(13) 0.0391(13) 0.0188(11) -0.0013(9) 0.0003(12) 0.0059(14)
N1 0.0235(10) 0.0238(10) 0.0201(10) 0.0012(8) 0.0003(8) 0.0008(8)
N2 0.0265(10) 0.0248(10) 0.0245(10) 0.0010(8) 0.0017(9) 0.0020(9)
N3 0.0226(10) 0.0298(10) 0.0155(9) 0.0010(8) -0.0023(8) 0.0021(8)
Cl1 0.0256(3) 0.0296(3) 0.0309(3) -0.0011(2) -0.0009(3) 0.0027(3)
O1 0.0475(12) 0.0448(11) 0.0889(16) -0.0061(11) -0.0130(13) 0.0052(12)

loop_
_geom_bond_atom_site_label_1
_geom_bond_atom_site_label_2
_geom_bond_distance
_geom_bond_site_symmetry_2
_geom_bond_publ_flag
C1 C2 1.364(3) . ?
C1 C6 1.385(4) . ?
C2 C3 1.378(4) . ?
C2 N1 1.437(3) . ?
C3 C4 1.387(4) . ?
C4 C5 1.372(4) . ?
C5 C6 1.376(4) . ?
C7 C12 1.382(4) . ?
C7 C8 1.389(4) . ?
C7 C18 1.514(3) . ?
C8 C9 1.387(3) . ?
C9 C10 1.374(4) . ?
C10 C11 1.374(4) . ?
C11 C12 1.386(4) . ?
C13 N3 1.319(3) . ?
C13 N1 1.323(3) . ?
C14 N2 1.304(3) . ?
C14 N3 1.361(3) . ?
C14 C15 1.485(3) . ?
C15 C16 1.550(3) . ?
C16 C17 1.542(3) . ?
C17 N3 1.495(3) . ?
C17 C18 1.520(3) . ?
N1 N2 1.388(3) . ?

loop_
_cod_related_entry_id
_cod_related_entry_database
_cod_related_entry_code
1 ChemSpider 30658449
